data_9014063
loop_
_publ_author_name
'Gruner, J.'

_publ_section_title
;
 The crystal structure of Nacrite and a comparison of certain optical
 properties of the caolin group with its structures
 _cod_database_code 1011080
;
_journal_name_full 'Zeitschrift fur Kristallographie'
_journal_page_first 345
_journal_page_last 354
_journal_volume 85
_journal_year 1933
_chemical_formula_sum 'Al2 O9 Si2'
_chemical_name_mineral Nacrite
_space_group_IT_number 9
_symmetry_space_group_name_Hall 'C -2yc'
_symmetry_space_group_name_H-M 'C 1 c 1'
_cell_angle_alpha 90
_cell_angle_beta 91.72
_cell_angle_gamma 90
_cell_length_a 5.16
_cell_length_b 8.93
_cell_length_c 28.659990000
_cell_formula_units_Z 8
_cell_volume 1320.023
_database_code_amcsd 0017977
_exptl_crystal_density_diffrn 2.557
_cod_duplicate_entry 1011080
_cod_original_formula_sum 'Al2 Si2 O9'
_cod_database_code 9014063

loop_
_space_group_symop_operation_xyz
x,y,z
1/2+x,1/2+y,z
x,-y,1/2+z
1/2+x,1/2-y,1/2+z

loop_
_atom_site_label
_atom_site_fract_x
_atom_site_fract_y
_atom_site_fract_z
Al1 -0.25000 0.33330 0.00000
Al2 -0.25000 0.00000 0.00000
Al3 0.08330 0.00000 0.25000
Al4 0.08330 -0.33330 0.25000
Si1 0.43060 0.33330 0.09380
Si2 0.43060 0.00000 0.09400
Si3 0.43060 -0.33330 0.34380
Si4 0.43060 0.00000 0.34380
O1 -0.07780 0.50000 0.03819
O2 -0.07780 -0.16670 0.03819
O3 0.43610 0.16670 0.11460
O4 0.18610 0.41670 0.11460
O5 0.18610 -0.08330 0.11460
O6 -0.07780 -0.50000 0.28820
O7 -0.07780 0.16670 0.28820
O8 0.43610 -0.16670 0.36460
O9 0.18610 -0.41670 0.36460
O10 0.18610 0.08330 0.36460
O11 -0.07780 0.16670 0.03819
O12 -0.25560 -0.33330 0.21190
O13 -0.25560 0.00000 0.21190
O14 -0.25560 0.33330 0.21190
O15 -0.07780 -0.16700 0.28820
O16 0.07780 -0.33330 0.46180
O17 0.07780 0.00000 0.46180
O18 0.07780 0.33330 0.46180

loop_
_cod_related_entry_id
_cod_related_entry_database
_cod_related_entry_code
1 AMCSD 0017977
